data_2238108
loop_
_publ_author_name
'Yang, Yuqi'
'Zhou, Hongbo'
'Shen, Xiaoping'

_publ_section_title
;
 Di-\m-cyanido-tetracyanido(5,5,7,12,12,14-hexamethyl-1,4,8,11-tetraazacyclotetradecane)[<i>N</i>-(quinolin-8-yl)quinoline-2-carboxamidato]diiron(III)nickel(II)
 2.07-hydrate
;
_journal_coeditor_code ZL2544
_journal_issue 5
_journal_name_full 'Acta Crystallographica Section E'
_journal_page_first m271
_journal_page_last m272
_journal_paper_doi 10.1107/S1600536813010234
_journal_volume 69
_journal_year 2013
_chemical_formula_iupac '[Fe2 Ni (C19 H12 N3 O)2 (C N)6 (C16 H36 N4)], 2.07H2 O'
_chemical_formula_moiety 'C60 H60 Fe2 N16 Ni O2, 2.07(H2 O)'
_chemical_formula_sum 'C60 H64.14 Fe2 N16 Ni O4.07'
_chemical_formula_weight 1244.89
_chemical_name_systematic
'Di-\m-cyanido-tetracyanido(5,5,7,12,12,14-hexamethyl-1,4,8,11-tetraazacyclotetradecane)[<i>N</i>-(quinolin-8-yl)quinoline-2-carboxamidato]diiron(III)nickel(II) dihydrate'
_space_group_IT_number 14
_symmetry_cell_setting monoclinic
_symmetry_space_group_name_Hall '-P 2ybc'
_symmetry_space_group_name_H-M 'P 1 21/c 1'
_atom_sites_solution_hydrogens geom
_atom_sites_solution_primary direct
_atom_sites_solution_secondary difmap
_audit_creation_method SHELXL-97
_cell_angle_alpha 90.00
_cell_angle_beta 101.781(3)
_cell_angle_gamma 90.00
_cell_formula_units_Z 2
_cell_length_a 9.4145(13)
_cell_length_b 15.7309(17)
_cell_length_c 20.590(2)
_cell_measurement_reflns_used 3735
_cell_measurement_temperature 291(2)
_cell_measurement_theta_max 23.42
_cell_measurement_theta_min 2.11
_cell_volume 2985.1(6)
_computing_cell_refinement 'CrystalClear (Rigaku, 2008)'
_computing_data_collection 'CrystalClear (Rigaku, 2008)'
_computing_data_reduction 'CrystalClear (Rigaku, 2008)'
_computing_molecular_graphics 'DIAMOND (Brandenburg, 2006)'
_computing_publication_material 'SHELXTL (Sheldrick, 2008)'
_computing_structure_refinement 'SHELXS97 (Sheldrick, 2008)'
_computing_structure_solution 'SHELXS97 (Sheldrick, 2008)'
_diffrn_ambient_temperature 291(2)
_diffrn_measured_fraction_theta_full 0.970
_diffrn_measured_fraction_theta_max 0.970
_diffrn_measurement_device_type 'Rigaku Saturn 724 CCD'
_diffrn_measurement_method '\f and \w scans'
_diffrn_radiation_monochromator graphite
_diffrn_radiation_source 'fine-focus sealed tube'
_diffrn_radiation_type MoK\a
_diffrn_radiation_wavelength 0.71073
_diffrn_reflns_av_R_equivalents 0.0221
_diffrn_reflns_av_sigmaI/netI 0.0692
_diffrn_reflns_limit_h_max 11
_diffrn_reflns_limit_h_min -11
_diffrn_reflns_limit_k_max 19
_diffrn_reflns_limit_k_min 0
_diffrn_reflns_limit_l_max 25
_diffrn_reflns_limit_l_min 0
_diffrn_reflns_number 12764
_diffrn_reflns_theta_full 26.03
_diffrn_reflns_theta_max 26.03
_diffrn_reflns_theta_min 3.29
_exptl_absorpt_coefficient_mu 0.852
_exptl_absorpt_correction_T_max 0.8346
_exptl_absorpt_correction_T_min 0.7963
_exptl_absorpt_correction_type multi-scan
_exptl_absorpt_process_details '(ABSCOR; Higashi, 1995)'
_exptl_crystal_colour black
_exptl_crystal_density_diffrn 1.384
_exptl_crystal_density_method 'not measured'
_exptl_crystal_description block
_exptl_crystal_F_000 1297.4
_exptl_crystal_size_max 0.28
_exptl_crystal_size_mid 0.24
_exptl_crystal_size_min 0.22
_refine_diff_density_max 0.419
_refine_diff_density_min -0.420
_refine_ls_extinction_method none
_refine_ls_goodness_of_fit_ref 0.971
_refine_ls_hydrogen_treatment mixed
_refine_ls_matrix_type full
_refine_ls_number_parameters 402
_refine_ls_number_reflns 5722
_refine_ls_number_restraints 7
_refine_ls_restrained_S_all 0.972
_refine_ls_R_factor_all 0.0660
_refine_ls_R_factor_gt 0.0573
_refine_ls_shift/su_max 0.000
_refine_ls_shift/su_mean 0.000
_refine_ls_structure_factor_coef Fsqd
_refine_ls_weighting_details 'calc w=1/[\s^2^(Fo^2^)+(0.0950P)^2^+0.0000P] where P=(Fo^2^+2Fc^2^)/3'
_refine_ls_weighting_scheme calc
_refine_ls_wR_factor_gt 0.1539
_refine_ls_wR_factor_ref 0.1564
_reflns_number_gt 4078
_reflns_number_total 5722
_reflns_threshold_expression I>2sigma(I)
_cod_data_source_file zl2544.cif
_cod_data_source_block I
_cod_original_sg_symbol_H-M 'P 21/c'
_cod_database_code 2238108
_cod_database_fobs_code 2238108

loop_
_symmetry_equiv_pos_as_xyz
'x, y, z'
'-x, y+1/2, -z+1/2'
'-x, -y, -z'
'x, -y-1/2, z-1/2'

loop_
_atom_site_type_symbol
_atom_site_label
_atom_site_fract_x
_atom_site_fract_y
_atom_site_fract_z
_atom_site_U_iso_or_equiv
_atom_site_adp_type
_atom_site_calc_flag
_atom_site_refinement_flags
_atom_site_occupancy
_atom_site_symmetry_multiplicity
C C1 0.6080(3) 0.3867(2) 0.85132(16) 0.0385(8) Uani d . 1 1
C C2 0.4738(3) 0.1784(2) 0.92238(15) 0.0381(8) Uani d . 1 1
C C3 0.6764(4) 0.2943(3) 0.9657(2) 0.0603(12) Uani d . 1 1
C C4 0.4671(4) 0.3845(2) 1.00163(18) 0.0439(8) Uani d . 1 1
H H4 0.5580 0.3678 1.0250 0.053 Uiso calc R 1 1
C C5 0.3788(4) 0.4394(3) 1.03091(17) 0.0475(10) Uani d . 1 1
H H5 0.4135 0.4595 1.0737 0.057 Uiso calc R 1 1
C C6 0.2454(4) 0.4634(3) 0.99820(18) 0.0535(10) Uani d . 1 1
H H6 0.1895 0.4999 1.0182 0.064 Uiso calc R 1 1
C C7 0.1919(4) 0.4330(3) 0.93380(19) 0.0507(10) Uani d . 1 1
C C8 0.0562(4) 0.4568(3) 0.89958(18) 0.0479(9) Uani d . 1 1
H H8 -0.0011 0.4932 0.9188 0.057 Uiso calc R 1 1
C C9 0.0051(4) 0.4247(3) 0.83428(19) 0.0556(11) Uani d . 1 1
H H9 -0.0875 0.4387 0.8113 0.067 Uiso calc R 1 1
C C10 0.0903(4) 0.3742(3) 0.80565(18) 0.0480(9) Uani d . 1 1
H H10 0.0570 0.3549 0.7626 0.058 Uiso calc R 1 1
C C11 0.2293(4) 0.3504(3) 0.84038(18) 0.0492(9) Uani d . 1 1
C C12 0.2803(3) 0.3806(3) 0.90398(17) 0.0431(8) Uani d . 1 1
C C13 0.3175(4) 0.2439(3) 0.76782(19) 0.0531(10) Uani d . 1 1
C C14 0.4306(4) 0.2005(3) 0.76050(17) 0.0470(9) Uani d . 1 1
C C15 0.4349(4) 0.1491(3) 0.70543(19) 0.0535(10) Uani d . 1 1
H H15 0.3499 0.1343 0.6759 0.064 Uiso calc R 1 1
C C16 0.5658(4) 0.1213(3) 0.6960(2) 0.0601(11) Uani d . 1 1
H H16 0.5689 0.0894 0.6583 0.072 Uiso calc R 1 1
C C17 0.6919(4) 0.1378(3) 0.73891(19) 0.0549(10) Uani d . 1 1
C C18 0.8243(4) 0.1087(3) 0.7271(2) 0.0565(11) Uani d . 1 1
H H18 0.8272 0.0769 0.6893 0.068 Uiso calc R 1 1
C C19 0.9535(4) 0.1276(3) 0.7727(2) 0.0536(10) Uani d . 1 1
H H19 1.0420 0.1080 0.7652 0.064 Uiso calc R 1 1
C C20 0.9488(4) 0.1744(3) 0.8271(2) 0.0539(10) Uani d . 1 1
H H20 1.0342 0.1857 0.8576 0.065 Uiso calc R 1 1
C C21 0.8156(4) 0.2063(3) 0.8384(2) 0.0534(10) Uani d . 1 1
H H21 0.8136 0.2406 0.8750 0.064 Uiso calc R 1 1
C C22 0.6895(4) 0.1863(3) 0.79498(18) 0.0462(9) Uani d . 1 1
C C23 0.3339(3) -0.0867(2) 0.86776(16) 0.0393(8) Uani d . 1 1
C C24 0.4859(4) -0.1054(3) 0.85829(17) 0.0447(9) Uani d . 1 1
H H24A 0.5204 -0.1545 0.8855 0.054 Uiso calc R 1 1
H H24B 0.4782 -0.1227 0.8125 0.054 Uiso calc R 1 1
C C25 0.6028(4) -0.0390(2) 0.87275(16) 0.0393(8) Uani d . 1 1
H H25 0.5618 0.0160 0.8561 0.047 Uiso calc R 1 1
C C26 0.7755(4) 0.0258(3) 0.96768(17) 0.0453(9) Uani d . 1 1
H H26A 0.7525 0.0793 0.9444 0.054 Uiso calc R 1 1
H H26B 0.8632 0.0035 0.9562 0.054 Uiso calc R 1 1
C C27 0.1984(4) -0.0414(3) 0.95781(16) 0.0449(9) Uani d . 1 1
H H27A 0.1243 -0.0845 0.9453 0.054 Uiso calc R 1 1
H H27B 0.1649 0.0106 0.9342 0.054 Uiso calc R 1 1
C C28 0.2337(4) -0.1648(3) 0.84162(17) 0.0476(9) Uani d . 1 1
H H28A 0.1373 -0.1542 0.8483 0.071 Uiso calc R 1 1
H H28B 0.2716 -0.2150 0.8655 0.071 Uiso calc R 1 1
H H28C 0.2312 -0.1728 0.7952 0.071 Uiso calc R 1 1
C C29 0.2665(4) -0.0076(3) 0.82503(19) 0.0472(9) Uani d . 1 1
H H29A 0.2796 0.0425 0.8522 0.071 Uiso calc R 1 1
H H29B 0.1648 -0.0171 0.8085 0.071 Uiso calc R 1 1
H H29C 0.3142 -0.0003 0.7884 0.071 Uiso calc R 1 1
C C30 0.7320(4) -0.0618(3) 0.83749(18) 0.0462(9) Uani d . 1 1
H H30A 0.7018 -0.1060 0.8054 0.069 Uiso calc R 1 1
H H30B 0.8137 -0.0811 0.8700 0.069 Uiso calc R 1 1
H H30C 0.7589 -0.0123 0.8156 0.069 Uiso calc R 1 1
Ni Ni1 0.5000 0.0000 1.0000 0.0353(2) Uani d S 1 2
Fe Fe1 0.52931(5) 0.28363(4) 0.88333(2) 0.04223(18) Uani d . 1 1
N N1 0.6534(3) 0.4476(2) 0.83299(14) 0.0454(7) Uani d . 1 1
N N2 0.7764(3) 0.2701(3) 1.00090(15) 0.0622(10) Uani d . 1 1
N N3 0.4567(3) 0.1146(2) 0.94597(14) 0.0420(7) Uani d . 1 1
N N4 0.4158(3) 0.3561(2) 0.93779(15) 0.0461(8) Uani d . 1 1
N N5 0.3195(3) 0.2951(2) 0.81931(14) 0.0445(7) Uani d . 1 1
N N6 0.5568(3) 0.2176(2) 0.80568(15) 0.0478(8) Uani d . 1 1
N N7 0.3381(3) -0.0703(2) 0.93949(14) 0.0412(7) Uani d . 1 1
H H7 0.3509 -0.1232 0.9576 0.049 Uiso calc R 1 1
N N8 0.6599(3) -0.0325(2) 0.94730(12) 0.0363(6) Uani d . 1 1
H H8A 0.6936 -0.0848 0.9616 0.044 Uiso calc R 1 1
O O1 0.2120(3) 0.2298(2) 0.72506(14) 0.0600(8) Uani d D 1 1
O O1W 0.2133(5) 0.2873(4) 0.5217(3) 0.066(2) Uani d PD 0.528(10) 1
H H1WA 0.142(7) 0.280(7) 0.540(4) 0.100 Uiso d PD 0.528(10) 1
H H1WB 0.186(9) 0.273(8) 0.4823(19) 0.100 Uiso d PD 0.528(10) 1
O O2W 0.0492(5) 0.2088(4) 0.5914(2) 0.059(2) Uani d PD 0.506(9) 1
H H2WA 0.089(9) 0.196(3) 0.6296(15) 0.088 Uiso d PD 0.506(9) 1
H H2WB 0.051(11) 0.177(4) 0.562(2) 0.088 Uiso d PD 0.506(9) 1

loop_
_atom_site_aniso_label
_atom_site_aniso_U_11
_atom_site_aniso_U_22
_atom_site_aniso_U_33
_atom_site_aniso_U_12
_atom_site_aniso_U_13
_atom_site_aniso_U_23
C1 0.0440(16) 0.032(2) 0.0422(18) 0.0046(15) 0.0141(14) 0.0035(16)
C2 0.0486(17) 0.040(2) 0.0293(16) 0.0066(15) 0.0166(13) 0.0102(15)
C3 0.0380(17) 0.065(3) 0.071(3) -0.0173(17) -0.0054(17) 0.033(2)
C4 0.0407(15) 0.039(2) 0.053(2) 0.0031(16) 0.0106(14) 0.0069(17)
C5 0.0520(18) 0.053(3) 0.0423(18) -0.0232(17) 0.0210(15) -0.0186(18)
C6 0.064(2) 0.053(3) 0.050(2) 0.013(2) 0.0258(18) 0.015(2)
C7 0.0521(19) 0.041(2) 0.063(2) 0.0119(17) 0.0223(17) 0.0165(19)
C8 0.0507(18) 0.049(3) 0.049(2) 0.0148(17) 0.0218(16) 0.0165(19)
C9 0.0426(17) 0.070(3) 0.057(2) 0.0203(18) 0.0152(16) 0.028(2)
C10 0.0452(17) 0.051(3) 0.0476(19) -0.0102(17) 0.0088(15) -0.0018(18)
C11 0.0509(18) 0.047(3) 0.053(2) 0.0161(17) 0.0185(16) 0.0152(19)
C12 0.0443(17) 0.043(2) 0.0457(19) 0.0084(16) 0.0187(15) 0.0112(17)
C13 0.066(2) 0.047(3) 0.043(2) -0.0011(19) 0.0043(18) -0.0028(19)
C14 0.0513(18) 0.052(3) 0.0377(18) -0.0157(17) 0.0102(14) -0.0001(17)
C15 0.0537(19) 0.054(3) 0.054(2) -0.0229(18) 0.0128(16) -0.017(2)
C16 0.054(2) 0.060(3) 0.069(3) -0.002(2) 0.0193(19) -0.004(2)
C17 0.058(2) 0.057(3) 0.056(2) -0.0156(19) 0.0268(18) -0.015(2)
C18 0.062(2) 0.059(3) 0.056(2) -0.009(2) 0.0284(19) -0.018(2)
C19 0.0438(18) 0.055(3) 0.065(2) 0.0123(17) 0.0201(17) 0.018(2)
C20 0.0451(17) 0.055(3) 0.065(2) 0.0106(17) 0.0180(17) 0.023(2)
C21 0.0485(18) 0.046(3) 0.072(3) 0.0142(17) 0.0268(18) 0.021(2)
C22 0.0518(19) 0.043(2) 0.050(2) -0.0107(17) 0.0247(16) -0.0084(18)
C23 0.0411(15) 0.035(2) 0.0445(18) 0.0026(14) 0.0162(14) 0.0054(16)
C24 0.0525(18) 0.044(2) 0.0407(18) 0.0126(17) 0.0179(15) -0.0069(17)
C25 0.0500(17) 0.036(2) 0.0348(16) 0.0095(15) 0.0165(14) 0.0013(16)
C26 0.0458(17) 0.044(2) 0.050(2) 0.0035(16) 0.0183(15) -0.0004(18)
C27 0.0433(16) 0.050(3) 0.0411(18) 0.0061(16) 0.0088(14) 0.0074(18)
C28 0.0572(19) 0.040(2) 0.0416(19) -0.0095(17) 0.0016(15) -0.0048(17)
C29 0.0477(19) 0.045(3) 0.046(2) -0.0012(15) 0.0013(16) 0.0163(17)
C30 0.0503(17) 0.043(2) 0.049(2) 0.0150(16) 0.0192(15) 0.0126(18)
Ni1 0.0407(3) 0.0359(4) 0.0322(3) 0.0059(2) 0.0141(3) 0.0083(3)
Fe1 0.0481(3) 0.0385(4) 0.0415(3) -0.0006(2) 0.0123(2) 0.0128(2)
N1 0.0450(14) 0.053(2) 0.0410(15) -0.0037(14) 0.0156(12) 0.0039(15)
N2 0.0565(18) 0.075(3) 0.0459(18) -0.0148(18) -0.0120(15) 0.0167(18)
N3 0.0428(14) 0.037(2) 0.0476(17) 0.0098(13) 0.0120(12) 0.0068(15)
N4 0.0432(13) 0.049(2) 0.0480(17) -0.0025(14) 0.0137(13) 0.0156(16)
N5 0.0503(15) 0.043(2) 0.0461(16) -0.0048(14) 0.0225(13) 0.0056(14)
N6 0.0488(15) 0.045(2) 0.0516(17) -0.0068(14) 0.0159(13) 0.0114(15)
N7 0.0451(14) 0.0350(18) 0.0457(16) 0.0004(12) 0.0143(12) 0.0065(14)
N8 0.0425(13) 0.0369(18) 0.0326(13) 0.0078(12) 0.0145(11) 0.0066(13)
O1 0.0569(15) 0.062(2) 0.0602(16) -0.0231(14) 0.0095(13) 0.0007(15)
O1W 0.052(3) 0.072(5) 0.074(4) -0.013(3) 0.009(3) -0.005(3)
O2W 0.054(3) 0.073(5) 0.039(3) -0.021(3) -0.017(2) -0.009(3)

loop_
_atom_type_symbol
_atom_type_description
_atom_type_scat_dispersion_real
_atom_type_scat_dispersion_imag
_atom_type_scat_source
C C 0.0033 0.0016 'International Tables Vol C Tables 4.2.6.8 and 6.1.1.4'
H H 0.0000 0.0000 'International Tables Vol C Tables 4.2.6.8 and 6.1.1.4'
N N 0.0061 0.0033 'International Tables Vol C Tables 4.2.6.8 and 6.1.1.4'
O O 0.0106 0.0060 'International Tables Vol C Tables 4.2.6.8 and 6.1.1.4'
Fe Fe 0.3463 0.8444 'International Tables Vol C Tables 4.2.6.8 and 6.1.1.4'
Ni Ni 0.3393 1.1124 'International Tables Vol C Tables 4.2.6.8 and 6.1.1.4'

loop_
_geom_angle_atom_site_label_1
_geom_angle_atom_site_label_2
_geom_angle_atom_site_label_3
_geom_angle_site_symmetry_1
_geom_angle_site_symmetry_3
_geom_angle
N1 C1 Fe1 . . 179.3(3)
N3 C2 Fe1 . . 172.6(3)
N2 C3 Fe1 . . 150.8(5)
N4 C4 C5 . . 118.8(3)
N4 C4 H4 . . 120.6
C5 C4 H4 . . 120.6
C6 C5 C4 . . 121.6(3)
C6 C5 H5 . . 119.2
C4 C5 H5 . . 119.2
C5 C6 C7 . . 119.5(4)
C5 C6 H6 . . 120.2
C7 C6 H6 . . 120.2
C8 C7 C12 . . 120.5(4)
C8 C7 C6 . . 120.4(4)
C12 C7 C6 . . 119.0(3)
C7 C8 C9 . . 119.1(4)
C7 C8 H8 . . 120.5
C9 C8 H8 . . 120.5
C10 C9 C8 . . 120.3(3)
C10 C9 H9 . . 119.8
C8 C9 H9 . . 119.8
C9 C10 C11 . . 120.6(4)
C9 C10 H10 . . 119.7
C11 C10 H10 . . 119.7
N5 C11 C12 . . 114.0(3)
N5 C11 C10 . . 126.1(4)
C12 C11 C10 . . 119.8(3)
N4 C12 C11 . . 119.3(3)
N4 C12 C7 . . 121.0(3)
C11 C12 C7 . . 119.7(3)
O1 C13 C14 . . 113.0(4)
O1 C13 N5 . . 124.7(4)
C14 C13 N5 . . 122.2(4)
C13 C14 N6 . . 115.6(4)
C13 C14 C15 . . 123.8(4)
N6 C14 C15 . . 119.8(3)
C16 C15 C14 . . 118.6(4)
C16 C15 H15 . . 120.7
C14 C15 H15 . . 120.7
C17 C16 C15 . . 123.1(4)
C17 C16 H16 . . 118.4
C15 C16 H16 . . 118.4
C16 C17 C22 . . 119.2(4)
C16 C17 C18 . . 121.3(4)
C22 C17 C18 . . 119.5(4)
C17 C18 C19 . . 119.7(4)
C17 C18 H18 . . 120.2
C19 C18 H18 . . 120.2
C20 C19 C18 . . 119.9(3)
C20 C19 H19 . . 120.0
C18 C19 H19 . . 120.0
C19 C20 C21 . . 120.8(4)
C19 C20 H20 . . 119.6
C21 C20 H20 . . 119.6
C22 C21 C20 . . 119.4(4)
C22 C21 H21 . . 120.3
C20 C21 H21 . . 120.3
C21 C22 C17 . . 120.7(3)
C21 C22 N6 . . 119.9(3)
C17 C22 N6 . . 119.4(3)
N7 C23 C24 . . 109.1(3)
N7 C23 C28 . . 111.5(3)
C24 C23 C28 . . 108.6(3)
N7 C23 C29 . . 110.0(3)
C24 C23 C29 . . 111.4(3)
C28 C23 C29 . . 106.2(3)
C25 C24 C23 . . 120.8(3)
C25 C24 H24A . . 107.1
C23 C24 H24A . . 107.1
C25 C24 H24B . . 107.1
C23 C24 H24B . . 107.1
H24A C24 H24B . . 106.8
C24 C25 N8 . . 109.9(3)
C24 C25 C30 . . 110.6(3)
N8 C25 C30 . . 109.4(3)
C24 C25 H25 . . 109.0
N8 C25 H25 . . 109.0
C30 C25 H25 . . 109.0
N8 C26 C27 . 3_657 110.9(3)
N8 C26 H26A . . 109.5
C27 C26 H26A 3_657 . 109.5
N8 C26 H26B . . 109.5
C27 C26 H26B 3_657 . 109.5
H26A C26 H26B . . 108.0
N7 C27 C26 . 3_657 109.3(3)
N7 C27 H27A . . 109.8
C26 C27 H27A 3_657 . 109.8
N7 C27 H27B . . 109.8
C26 C27 H27B 3_657 . 109.8
H27A C27 H27B . . 108.3
C23 C28 H28A . . 109.5
C23 C28 H28B . . 109.5
H28A C28 H28B . . 109.5
C23 C28 H28C . . 109.5
H28A C28 H28C . . 109.5
H28B C28 H28C . . 109.5
C23 C29 H29A . . 109.5
C23 C29 H29B . . 109.5
H29A C29 H29B . . 109.5
C23 C29 H29C . . 109.5
H29A C29 H29C . . 109.5
H29B C29 H29C . . 109.5
C25 C30 H30A . . 109.5
C25 C30 H30B . . 109.5
H30A C30 H30B . . 109.5
C25 C30 H30C . . 109.5
H30A C30 H30C . . 109.5
H30B C30 H30C . . 109.5
N7 Ni1 N7 3_657 . 180.0
N7 Ni1 N8 3_657 3_657 94.38(11)
N7 Ni1 N8 . 3_657 85.62(11)
N7 Ni1 N8 3_657 . 85.62(11)
N7 Ni1 N8 . . 94.38(11)
N8 Ni1 N8 3_657 . 179.9980(10)
N7 Ni1 N3 3_657 3_657 95.69(12)
N7 Ni1 N3 . 3_657 84.31(12)
N8 Ni1 N3 3_657 3_657 90.98(11)
N8 Ni1 N3 . 3_657 89.02(11)
N7 Ni1 N3 3_657 . 84.31(12)
N7 Ni1 N3 . . 95.69(12)
N8 Ni1 N3 3_657 . 89.02(11)
N8 Ni1 N3 . . 90.98(11)
N3 Ni1 N3 3_657 . 179.9990(10)
C1 Fe1 C2 . . 173.01(14)
C1 Fe1 C3 . . 88.36(15)
C2 Fe1 C3 . . 85.30(15)
C1 Fe1 N6 . . 92.41(13)
C2 Fe1 N6 . . 88.74(13)
C3 Fe1 N6 . . 124.04(17)
C1 Fe1 N4 . . 89.92(13)
C2 Fe1 N4 . . 91.90(13)
C3 Fe1 N4 . . 80.47(16)
N6 Fe1 N4 . . 155.42(12)
C1 Fe1 N5 . . 95.05(13)
C2 Fe1 N5 . . 91.93(13)
C3 Fe1 N5 . . 157.02(16)
N6 Fe1 N5 . . 78.60(12)
N4 Fe1 N5 . . 76.82(12)
C2 N3 Ni1 . . 161.0(3)
C12 N4 C4 . . 119.9(3)
C12 N4 Fe1 . . 114.3(2)
C4 N4 Fe1 . . 125.6(2)
C13 N5 C11 . . 137.8(3)
C13 N5 Fe1 . . 107.5(2)
C11 N5 Fe1 . . 114.7(2)
C14 N6 C22 . . 119.9(3)
C14 N6 Fe1 . . 114.4(2)
C22 N6 Fe1 . . 125.6(2)
C23 N7 C27 . . 116.8(2)
C23 N7 Ni1 . . 123.6(2)
C27 N7 Ni1 . . 105.0(2)
C23 N7 H7 . . 102.8
C27 N7 H7 . . 102.8
Ni1 N7 H7 . . 102.8
C26 N8 C25 . . 115.7(3)
C26 N8 Ni1 . . 106.2(2)
C25 N8 Ni1 . . 113.33(18)
C26 N8 H8A . . 107.1
C25 N8 H8A . . 107.1
Ni1 N8 H8A . . 107.1
H1WA O1W H1WB . . 106(3)
H2WA O2W H2WB . . 120(4)

loop_
_geom_bond_atom_site_label_1
_geom_bond_atom_site_label_2
_geom_bond_site_symmetry_2
_geom_bond_distance
C1 N1 . 1.144(5)
C1 Fe1 . 1.952(4)
C2 N3 . 1.140(5)
C2 Fe1 . 1.958(4)
C3 N2 . 1.131(5)
C3 Fe1 . 1.965(4)
C4 N4 . 1.378(5)
C4 C5 . 1.416(5)
C4 H4 . 0.9300
C5 C6 . 1.353(5)
C5 H5 . 0.9300
C6 C7 . 1.403(6)
C6 H6 . 0.9300
C7 C8 . 1.378(5)
C7 C12 . 1.399(5)
C8 C9 . 1.424(6)
C8 H8 . 0.9300
C9 C10 . 1.347(6)
C9 H9 . 0.9300
C10 C11 . 1.408(5)
C10 H10 . 0.9300
C11 N5 . 1.349(5)
C11 C12 . 1.384(5)
C12 N4 . 1.378(4)
C13 O1 . 1.206(5)
C13 C14 . 1.300(6)
C13 N5 . 1.328(5)
C14 N6 . 1.378(5)
C14 C15 . 1.400(5)
C15 C16 . 1.359(5)
C15 H15 . 0.9300
C16 C17 . 1.352(6)
C16 H16 . 0.9300
C17 C22 . 1.388(5)
C17 C18 . 1.395(5)
C18 C19 . 1.409(5)
C18 H18 . 0.9300
C19 C20 . 1.349(6)
C19 H19 . 0.9300
C20 C21 . 1.414(5)
C20 H20 . 0.9300
C21 C22 . 1.369(5)
C21 H21 . 0.9300
C22 N6 . 1.401(5)
C23 N7 . 1.492(4)
C23 C24 . 1.513(4)
C23 C28 . 1.576(5)
C23 C29 . 1.579(5)
C24 C25 . 1.503(5)
C24 H24A . 0.9700
C24 H24B . 0.9700
C25 N8 . 1.523(4)
C25 C30 . 1.580(4)
C25 H25 . 0.9800
C26 N8 . 1.420(5)
C26 C27 3_657 1.523(5)
C26 H26A . 0.9700
C26 H26B . 0.9700
C27 N7 . 1.511(4)
C27 C26 3_657 1.523(5)
C27 H27A . 0.9700
C27 H27B . 0.9700
C28 H28A . 0.9600
C28 H28B . 0.9600
C28 H28C . 0.9600
C29 H29A . 0.9600
C29 H29B . 0.9600
C29 H29C . 0.9600
C30 H30A . 0.9600
C30 H30B . 0.9600
C30 H30C . 0.9600
Ni1 N7 3_657 2.079(3)
Ni1 N7 . 2.079(3)
Ni1 N8 3_657 2.091(2)
Ni1 N8 . 2.091(2)
Ni1 N3 3_657 2.114(3)
Ni1 N3 . 2.114(3)
Fe1 N6 . 1.967(3)
Fe1 N4 . 2.047(3)
Fe1 N5 . 2.147(3)
N7 H7 . 0.9100
N8 H8A . 0.9100
O1W H1WA . 0.85(2)
O1W H1WB . 0.83(2)
O2W H2WA . 0.82(2)
O2W H2WB . 0.79(2)

loop_
_geom_hbond_atom_site_label_D
_geom_hbond_atom_site_label_H
_geom_hbond_atom_site_label_A
_geom_hbond_site_symmetry_A
_geom_hbond_distance_DH
_geom_hbond_distance_HA
_geom_hbond_distance_DA
_geom_hbond_angle_DHA
O2W H2WA O1 . 0.82(2) 2.136(19) 2.882(5) 151(5)
O1W H1WA O2W . 0.85(2) 1.87(7) 2.623(8) 147(11)
N8 H8A O1W 2_646 0.91 2.19 3.091(7) 169.4

loop_
_geom_torsion_atom_site_label_1
_geom_torsion_atom_site_label_2
_geom_torsion_atom_site_label_3
_geom_torsion_atom_site_label_4
_geom_torsion_site_symmetry_1
_geom_torsion
N4 C4 C5 C6 . 1.1(6)
C4 C5 C6 C7 . 0.4(6)
C5 C6 C7 C8 . -179.9(4)
C5 C6 C7 C12 . -2.2(6)
C12 C7 C8 C9 . 2.3(6)
C6 C7 C8 C9 . 180.0(4)
C7 C8 C9 C10 . -2.2(6)
C8 C9 C10 C11 . 1.7(6)
C9 C10 C11 N5 . 174.3(4)
C9 C10 C11 C12 . -1.4(6)
N5 C11 C12 N4 . 3.1(5)
C10 C11 C12 N4 . 179.2(3)
N5 C11 C12 C7 . -174.7(4)
C10 C11 C12 C7 . 1.5(6)
C8 C7 C12 N4 . -179.7(3)
C6 C7 C12 N4 . 2.6(6)
C8 C7 C12 C11 . -2.0(6)
C6 C7 C12 C11 . -179.7(4)
O1 C13 C14 N6 . 176.3(3)
N5 C13 C14 N6 . -6.6(6)
O1 C13 C14 C15 . 6.0(6)
N5 C13 C14 C15 . -176.9(4)
C13 C14 C15 C16 . 166.2(4)
N6 C14 C15 C16 . -3.7(6)
C14 C15 C16 C17 . 3.0(7)
C15 C16 C17 C22 . -0.9(7)
C15 C16 C17 C18 . -179.4(4)
C16 C17 C18 C19 . 179.6(4)
C22 C17 C18 C19 . 1.1(7)
C17 C18 C19 C20 . -0.6(7)
C18 C19 C20 C21 . -1.4(6)
C19 C20 C21 C22 . 2.9(6)
C20 C21 C22 C17 . -2.4(6)
C20 C21 C22 N6 . -180.0(3)
C16 C17 C22 C21 . -178.1(4)
C18 C17 C22 C21 . 0.5(6)
C16 C17 C22 N6 . -0.5(6)
C18 C17 C22 N6 . 178.1(4)
N7 C23 C24 C25 . -64.1(4)
C28 C23 C24 C25 . 174.2(3)
C29 C23 C24 C25 . 57.5(4)
C23 C24 C25 N8 . 78.0(4)
C23 C24 C25 C30 . -161.2(3)
N2 C3 Fe1 C1 . -113.9(7)
N2 C3 Fe1 C2 . 63.2(7)
N2 C3 Fe1 N6 . -22.1(7)
N2 C3 Fe1 N4 . 156.0(7)
N2 C3 Fe1 N5 . 147.1(6)
N7 Ni1 N3 C2 3_657 33.8(8)
N7 Ni1 N3 C2 . -146.2(8)
N8 Ni1 N3 C2 3_657 128.3(9)
N8 Ni1 N3 C2 . -51.7(9)
C11 C12 N4 C4 . -178.9(3)
C7 C12 N4 C4 . -1.1(5)
C11 C12 N4 Fe1 . 4.6(4)
C7 C12 N4 Fe1 . -177.7(3)
C5 C4 N4 C12 . -0.7(5)
C5 C4 N4 Fe1 . 175.4(3)
C1 Fe1 N4 C12 . 88.3(3)
C2 Fe1 N4 C12 . -98.4(3)
C3 Fe1 N4 C12 . 176.7(3)
N6 Fe1 N4 C12 . -7.3(5)
N5 Fe1 N4 C12 . -6.9(2)
C1 Fe1 N4 C4 . -88.0(3)
C2 Fe1 N4 C4 . 85.3(3)
C3 Fe1 N4 C4 . 0.4(3)
N6 Fe1 N4 C4 . 176.4(3)
N5 Fe1 N4 C4 . 176.8(3)
O1 C13 N5 C11 . -7.4(8)
C14 C13 N5 C11 . 175.9(4)
O1 C13 N5 Fe1 . 173.8(4)
C14 C13 N5 Fe1 . -3.0(5)
C12 C11 N5 C13 . 172.3(4)
C10 C11 N5 C13 . -3.6(7)
C12 C11 N5 Fe1 . -8.9(4)
C10 C11 N5 Fe1 . 175.2(3)
C1 Fe1 N5 C13 . 99.2(3)
C2 Fe1 N5 C13 . -80.6(3)
C3 Fe1 N5 C13 . -163.1(4)
N6 Fe1 N5 C13 . 7.8(3)
N4 Fe1 N5 C13 . -172.1(3)
C1 Fe1 N5 C11 . -80.0(3)
C2 Fe1 N5 C11 . 100.3(3)
C3 Fe1 N5 C11 . 17.8(5)
N6 Fe1 N5 C11 . -171.4(3)
N4 Fe1 N5 C11 . 8.8(3)
C13 C14 N6 C22 . -168.2(4)
C15 C14 N6 C22 . 2.5(5)
C13 C14 N6 Fe1 . 13.6(5)
C15 C14 N6 Fe1 . -175.7(3)
C21 C22 N6 C14 . 177.3(4)
C17 C22 N6 C14 . -0.4(6)
C21 C22 N6 Fe1 . -4.8(5)
C17 C22 N6 Fe1 . 177.6(3)
C1 Fe1 N6 C14 . -106.1(3)
C2 Fe1 N6 C14 . 80.8(3)
C3 Fe1 N6 C14 . 164.3(3)
N4 Fe1 N6 C14 . -11.0(5)
N5 Fe1 N6 C14 . -11.4(3)
C1 Fe1 N6 C22 . 75.9(3)
C2 Fe1 N6 C22 . -97.2(3)
C3 Fe1 N6 C22 . -13.7(4)
N4 Fe1 N6 C22 . 171.0(3)
N5 Fe1 N6 C22 . 170.6(3)
C24 C23 N7 C27 . 173.9(3)
C28 C23 N7 C27 . -66.2(4)
C29 C23 N7 C27 . 51.4(4)
C24 C23 N7 Ni1 . 40.7(4)
C28 C23 N7 Ni1 . 160.7(2)
C29 C23 N7 Ni1 . -81.7(3)
C26 C27 N7 C23 3_657 -178.6(3)
C26 C27 N7 Ni1 3_657 -37.6(3)
N8 Ni1 N7 C23 3_657 150.3(3)
N8 Ni1 N7 C23 . -29.7(3)
N3 Ni1 N7 C23 3_657 -118.2(3)
N3 Ni1 N7 C23 . 61.8(3)
N8 Ni1 N7 C27 3_657 12.8(2)
N8 Ni1 N7 C27 . -167.2(2)
N3 Ni1 N7 C27 3_657 104.2(2)
N3 Ni1 N7 C27 . -75.8(2)
C27 C26 N8 C25 3_657 167.7(3)
C27 C26 N8 Ni1 3_657 41.1(3)
C24 C25 N8 C26 . 177.5(3)
C30 C25 N8 C26 . 55.9(4)
C24 C25 N8 Ni1 . -59.6(3)
C30 C25 N8 Ni1 . 178.8(2)
N7 Ni1 N8 C26 3_657 -15.4(2)
N7 Ni1 N8 C26 . 164.6(2)
N3 Ni1 N8 C26 3_657 -111.1(2)
N3 Ni1 N8 C26 . 68.9(2)
N7 Ni1 N8 C25 3_657 -143.4(2)
N7 Ni1 N8 C25 . 36.6(2)
N3 Ni1 N8 C25 3_657 120.8(2)
N3 Ni1 N8 C25 . -59.2(2)
